data_7021157
loop_
_publ_author_name
'Jab\/lo\'nska-Wawrzycka, Agnieszka'
'Rogala, Patrycja'
'Micha\/lkiewicz, S\/lawomir'
'Hodorowicz, Maciej'
'Barszcz, Barbara'

_publ_section_title
;
 Ruthenium complexes in different oxidation states: synthesis, crystal
 structure, spectra and redox properties.
;
_journal_issue 17
_journal_name_full 'Dalton transactions (Cambridge, England : 2003)'
_journal_page_first 6092
_journal_page_last 6101
_journal_paper_doi 10.1039/c3dt32214a
_journal_volume 42
_journal_year 2013
_chemical_formula_moiety 'C36 H40 Cl14 N12 O6 Ru3'
_chemical_formula_sum 'C36 H40 Cl14 N12 O6 Ru3'
_chemical_formula_weight 1536.31
_chemical_name_common
;
bis(2,2'-pirydyliumbenzimidazolium)dichloride
bis((bisacetonitrile) tetrachlororuthenate(iii))
(bisacetonitrile)tetrachlororythenium(IV) hexahydrate
;
_chemical_name_systematic
;
bis(2,2'-pirydyliumbenzimidazolium)dichloride bis[(bisacetonitrile)
tetrachlororuthenate(III)] (bisacetonitrile)tetrachlororythenium(IV)
hexahydrate
;
_space_group_IT_number 2
_symmetry_cell_setting triclinic
_symmetry_space_group_name_Hall '-P 1'
_symmetry_space_group_name_H-M 'P -1'
_atom_sites_solution_hydrogens geom
_atom_sites_solution_primary direct
_atom_sites_solution_secondary difmap
_audit_creation_method SHELXL-97
_cell_angle_alpha 78.397(5)
_cell_angle_beta 78.995(5)
_cell_angle_gamma 82.639(5)
_cell_formula_units_Z 1
_cell_length_a 8.157(5)
_cell_length_b 9.634(5)
_cell_length_c 19.943(5)
_cell_measurement_reflns_used 10646
_cell_measurement_temperature 293(2)
_cell_measurement_theta_max 27.485
_cell_measurement_theta_min 0.998
_cell_volume 1500.4(13)
_computing_cell_refinement 'HKL Scalepack (Otwinowski & Minor, 1997)'
_computing_data_collection 'Collect (Nonius BV, 1997-2000)'
_computing_data_reduction 'HKL DENZO and Scalepack (Otwinowski & Minor, 1997)'
_computing_molecular_graphics 'Ortep3 (Farrugia, 1997)'
_computing_publication_material 'SHELXL-97 (Sheldrick, 1997)'
_computing_structure_refinement 'SHELXL-97 (Sheldrick, 1997)'
_computing_structure_solution 'SHELXS-97 (Sheldrick, 1997)'
_diffrn_ambient_temperature 293(2)
_diffrn_detector_area_resol_mean 9
_diffrn_measured_fraction_theta_full 0.971
_diffrn_measured_fraction_theta_max 0.971
_diffrn_measurement_device '95mm CCD camera on \k-goniostat'
_diffrn_measurement_device_type KappaCCD
_diffrn_measurement_method '\f and \o scans to fill Ewald sphere'
_diffrn_radiation_monochromator 'horizontally mounted graphite crystal'
_diffrn_radiation_source 'fine-focus sealed tube'
_diffrn_radiation_type MoK\a
_diffrn_radiation_wavelength 0.71073
_diffrn_reflns_av_R_equivalents 0.0527
_diffrn_reflns_av_sigmaI/netI 0.0467
_diffrn_reflns_limit_h_max 9
_diffrn_reflns_limit_h_min -10
_diffrn_reflns_limit_k_max 12
_diffrn_reflns_limit_k_min -12
_diffrn_reflns_limit_l_max 25
_diffrn_reflns_limit_l_min -25
_diffrn_reflns_number 19818
_diffrn_reflns_theta_full 27.45
_diffrn_reflns_theta_max 27.45
_diffrn_reflns_theta_min 3.03
_exptl_absorpt_coefficient_mu 1.418
_exptl_absorpt_correction_T_max 0.8049
_exptl_absorpt_correction_T_min 0.6518
_exptl_absorpt_correction_type multi-scan
_exptl_absorpt_process_details 'HKL DENZO and Scalepack (Otwinowski & Minor, 1997)'
_exptl_crystal_colour orange
_exptl_crystal_density_diffrn 1.700
_exptl_crystal_density_method 'not measured'
_exptl_crystal_description column
_exptl_crystal_F_000 758
_exptl_crystal_size_max 0.33
_exptl_crystal_size_mid 0.22
_exptl_crystal_size_min 0.16
_refine_diff_density_max 0.599
_refine_diff_density_min -0.770
_refine_diff_density_rms 0.098
_refine_ls_extinction_coef 0.0055(6)
_refine_ls_extinction_expression Fc^*^=kFc[1+0.001xFc^2^\l^3^/sin(2\q)]^-1/4^
_refine_ls_extinction_method SHELXL
_refine_ls_goodness_of_fit_ref 1.051
_refine_ls_hydrogen_treatment mixed
_refine_ls_matrix_type full
_refine_ls_number_parameters 338
_refine_ls_number_reflns 6686
_refine_ls_number_restraints 19
_refine_ls_restrained_S_all 1.050
_refine_ls_R_factor_all 0.0481
_refine_ls_R_factor_gt 0.0343
_refine_ls_shift/su_max 0.001
_refine_ls_shift/su_mean 0.000
_refine_ls_structure_factor_coef Fsqd
_refine_ls_weighting_details 'w=1/[\s^2^(Fo^2^)+(0.0467P)^2^+0.0417P] where P=(Fo^2^+2Fc^2^)/3'
_refine_ls_weighting_scheme calc
_refine_ls_wR_factor_gt 0.0830
_refine_ls_wR_factor_ref 0.0874
_reflns_number_gt 5271
_reflns_number_total 6686
_reflns_threshold_expression >2sigma(I)
_cod_data_source_file c3dt32214a.txt
_cod_data_source_block (1)
_cod_depositor_comments
;
The following automatic conversions were performed:

'_exptl_absorpt_correction_type' value 'Multi-scan' changed to
'multi-scan' according to
/home/saulius/struct/CIF-dictionaries/cif_core.dic dictionary named
'cif_core.dic' version 2.4.2 from 2011-04-26.

Automatic conversion script
Id: cif_fix_values 1891 2012-01-12 08:04:46Z andrius 
;
_cod_database_code 7021157

loop_
_symmetry_equiv_pos_as_xyz
'x, y, z'
'-x, -y, -z'

loop_
_atom_site_label
_atom_site_type_symbol
_atom_site_fract_x
_atom_site_fract_y
_atom_site_fract_z
_atom_site_U_iso_or_equiv
_atom_site_adp_type
_atom_site_occupancy
_atom_site_symmetry_multiplicity
_atom_site_calc_flag
_atom_site_refinement_flags
Ru1 Ru 0.89990(3) 0.19805(2) 0.304820(10) 0.03242(9) Uani 1 1 d .
Ru2 Ru 0.5000 0.0000 0.0000 0.03601(10) Uani 1 2 d S
Cl0 Cl 0.34326(9) 0.69330(8) 0.31287(4) 0.04904(19) Uani 1 1 d .
C9 C 0.7022(3) 0.6744(2) 0.43474(13) 0.0307(5) Uani 1 1 d .
C10 C 0.8952(3) 0.7082(2) 0.25346(13) 0.0305(5) Uani 1 1 d .
N11 N 1.0568(3) 0.7177(2) 0.22456(11) 0.0344(5) Uani 1 1 d .
C12 C 1.1081(4) 0.7356(3) 0.15653(14) 0.0440(7) Uani 1 1 d .
H12 H 1.2211 0.7432 0.1383 0.053 Uiso 1 1 calc R
C13 C 0.9953(4) 0.7431(3) 0.11310(15) 0.0490(7) Uani 1 1 d .
H13 H 1.0308 0.7555 0.0653 0.059 Uiso 1 1 calc R
C14 C 0.8295(4) 0.7321(3) 0.14054(15) 0.0506(8) Uani 1 1 d .
H14 H 0.7517 0.7364 0.1115 0.061 Uiso 1 1 calc R
C15 C 0.7781(3) 0.7147(3) 0.21149(14) 0.0412(6) Uani 1 1 d .
H15 H 0.6656 0.7074 0.2307 0.049 Uiso 1 1 calc R
C4 C 0.5774(3) 0.6623(3) 0.49368(14) 0.0389(6) Uani 1 1 d .
H4 H 0.4649 0.6627 0.4908 0.047 Uiso 1 1 calc R
C5 C 0.6307(4) 0.6499(3) 0.55602(14) 0.0459(7) Uani 1 1 d .
H5 H 0.5519 0.6406 0.5966 0.055 Uiso 1 1 calc R
C6 C 0.7999(4) 0.6506(3) 0.56061(15) 0.0468(7) Uani 1 1 d .
H6 H 0.8299 0.6417 0.6041 0.056 Uiso 1 1 calc R
C7 C 0.9224(4) 0.6641(3) 0.50276(14) 0.0428(7) Uani 1 1 d .
H7 H 1.0347 0.6653 0.5056 0.051 Uiso 1 1 calc R
C8 C 0.8688(3) 0.6759(3) 0.43960(13) 0.0342(6) Uani 1 1 d .
C2 C 0.8509(3) 0.6940(2) 0.32901(13) 0.0290(5) Uani 1 1 d .
Cl2 Cl 1.00174(12) 0.05909(9) 0.21814(5) 0.0653(2) Uani 1 1 d .
N2 N 1.0633(3) 0.0885(2) 0.36544(12) 0.0400(5) Uani 1 1 d .
Cl3 Cl 0.70331(10) 0.03723(8) 0.35975(4) 0.0548(2) Uani 1 1 d .
Cl4 Cl 0.80147(9) 0.34209(7) 0.38783(3) 0.04153(17) Uani 1 1 d .
Cl1 Cl 1.09999(10) 0.36079(8) 0.25104(4) 0.05150(19) Uani 1 1 d .
N4 N 0.7339(3) 0.3095(2) 0.24593(12) 0.0414(5) Uani 1 1 d .
N5 N 0.4794(3) 0.0164(3) 0.10090(12) 0.0430(6) Uani 1 1 d .
N1 N 0.9577(3) 0.6882(2) 0.37263(11) 0.0334(5) Uani 1 1 d .
Cl5 Cl 0.51394(10) 0.24792(8) -0.03236(4) 0.05111(19) Uani 1 1 d .
N3 N 0.6957(3) 0.6869(2) 0.36516(11) 0.0307(5) Uani 1 1 d D
Cl6 Cl 0.20693(9) 0.03188(9) 0.01258(4) 0.0521(2) Uani 1 1 d .
C21 C 1.1530(4) 0.0328(3) 0.40129(15) 0.0443(7) Uani 1 1 d .
C41 C 0.6409(4) 0.3710(3) 0.21354(15) 0.0447(7) Uani 1 1 d .
C22 C 1.2695(4) -0.0367(4) 0.44723(19) 0.0671(10) Uani 1 1 d .
H22A H 1.3792 -0.0062 0.4286 0.101 Uiso 1 1 calc R
H22B H 1.2737 -0.1380 0.4511 0.101 Uiso 1 1 calc R
H22C H 1.2325 -0.0119 0.4923 0.101 Uiso 1 1 calc R
C42 C 0.5194(4) 0.4484(4) 0.17173(19) 0.0681(10) Uani 1 1 d .
H42A H 0.5454 0.5453 0.1564 0.102 Uiso 1 1 calc R
H42B H 0.4090 0.4463 0.1991 0.102 Uiso 1 1 calc R
H42C H 0.5235 0.4048 0.1321 0.102 Uiso 1 1 calc R
C51 C 0.4652(4) 0.0306(3) 0.15672(15) 0.0411(6) Uani 1 1 d .
C52 C 0.4483(5) 0.0506(3) 0.22804(14) 0.0567(8) Uani 1 1 d .
H52A H 0.5568 0.0589 0.2381 0.085 Uiso 1 1 calc R
H52B H 0.4005 -0.0296 0.2589 0.085 Uiso 1 1 calc R
H52C H 0.3764 0.1358 0.2343 0.085 Uiso 1 1 calc R
O1 O 0.8112(4) 0.2102(4) 0.08435(18) 0.1122(12) Uani 1 1 d U
O2 O 0.7821(6) 0.6534(5) -0.0887(2) 0.1563(17) Uani 1 1 d U
O3 O 0.8618(8) 0.4771(7) 0.0231(3) 0.224(3) Uani 1 1 d U
H1 H 1.066(4) 0.693(3) 0.3614(14) 0.039(8) Uiso 1 1 d .
H3 H 0.605(3) 0.685(3) 0.3472(15) 0.055(9) Uiso 1 1 d D
H11 H 1.138(5) 0.711(4) 0.2470(19) 0.076(12) Uiso 1 1 d .

loop_
_atom_site_aniso_label
_atom_site_aniso_U_11
_atom_site_aniso_U_22
_atom_site_aniso_U_33
_atom_site_aniso_U_23
_atom_site_aniso_U_13
_atom_site_aniso_U_12
Ru1 0.03697(15) 0.02505(12) 0.03696(14) -0.00446(8) -0.01286(9) -0.00123(9)
Ru2 0.03243(19) 0.0465(2) 0.02637(16) 0.00291(12) -0.00693(12) -0.00591(13)
Cl0 0.0260(4) 0.0653(5) 0.0547(4) 0.0013(3) -0.0133(3) -0.0099(3)
C9 0.0317(14) 0.0243(12) 0.0369(14) -0.0044(10) -0.0089(11) -0.0032(10)
C10 0.0268(14) 0.0259(12) 0.0380(14) -0.0010(10) -0.0090(11) -0.0015(10)
N11 0.0268(13) 0.0377(12) 0.0397(13) -0.0051(9) -0.0084(10) -0.0053(9)
C12 0.0320(16) 0.0523(18) 0.0420(16) 0.0004(13) 0.0006(12) -0.0071(13)
C13 0.054(2) 0.0600(19) 0.0315(15) 0.0002(13) -0.0086(13) -0.0103(15)
C14 0.049(2) 0.067(2) 0.0374(16) 0.0017(14) -0.0191(14) -0.0128(15)
C15 0.0315(15) 0.0532(17) 0.0395(15) -0.0024(12) -0.0103(12) -0.0095(12)
C4 0.0327(15) 0.0377(15) 0.0436(16) -0.0030(12) -0.0053(12) -0.0018(11)
C5 0.0482(19) 0.0475(17) 0.0391(16) -0.0061(12) -0.0019(13) -0.0049(13)
C6 0.0511(19) 0.0505(17) 0.0430(16) -0.0104(13) -0.0152(14) -0.0067(14)
C7 0.0381(17) 0.0516(17) 0.0429(16) -0.0109(13) -0.0126(13) -0.0072(13)
C8 0.0324(15) 0.0349(14) 0.0369(14) -0.0082(11) -0.0078(11) -0.0039(11)
C2 0.0245(14) 0.0270(12) 0.0371(13) -0.0052(10) -0.0107(11) -0.0008(10)
Cl2 0.0841(6) 0.0526(5) 0.0670(5) -0.0330(4) -0.0185(5) 0.0079(4)
N2 0.0420(14) 0.0324(12) 0.0465(13) -0.0062(10) -0.0133(11) -0.0002(10)
Cl3 0.0571(5) 0.0406(4) 0.0688(5) 0.0064(3) -0.0230(4) -0.0200(3)
Cl4 0.0384(4) 0.0440(4) 0.0452(4) -0.0162(3) -0.0095(3) 0.0012(3)
Cl1 0.0492(5) 0.0428(4) 0.0580(5) -0.0035(3) 0.0010(3) -0.0119(3)
N4 0.0486(15) 0.0344(12) 0.0439(13) -0.0038(10) -0.0174(12) -0.0048(11)
N5 0.0402(14) 0.0536(15) 0.0327(13) 0.0011(10) -0.0079(10) -0.0067(11)
N1 0.0202(12) 0.0445(13) 0.0369(12) -0.0067(9) -0.0075(9) -0.0059(9)
Cl5 0.0530(5) 0.0472(4) 0.0482(4) 0.0049(3) -0.0085(3) -0.0078(3)
N3 0.0248(12) 0.0314(11) 0.0376(12) -0.0047(9) -0.0105(9) -0.0037(9)
Cl6 0.0324(4) 0.0680(5) 0.0499(4) 0.0050(3) -0.0087(3) -0.0049(3)
C21 0.0433(18) 0.0383(15) 0.0491(17) -0.0030(13) -0.0102(14) -0.0003(13)
C41 0.0448(18) 0.0434(16) 0.0440(16) 0.0031(13) -0.0109(14) -0.0096(13)
C22 0.059(2) 0.063(2) 0.073(2) 0.0134(18) -0.0321(19) 0.0062(17)
C42 0.053(2) 0.070(2) 0.072(2) 0.0220(18) -0.0271(18) -0.0036(17)
C51 0.0403(17) 0.0448(16) 0.0367(16) -0.0008(12) -0.0064(12) -0.0087(12)
C52 0.081(3) 0.0539(19) 0.0394(17) -0.0100(14) -0.0137(16) -0.0140(17)
O1 0.093(2) 0.154(3) 0.108(2) -0.062(2) -0.0102(19) -0.027(2)
O2 0.168(4) 0.193(5) 0.110(3) -0.062(3) -0.003(3) 0.001(3)
O3 0.252(7) 0.202(5) 0.225(6) -0.119(5) 0.042(5) -0.041(5)

loop_
_atom_type_symbol
_atom_type_description
_atom_type_scat_dispersion_real
_atom_type_scat_dispersion_imag
_atom_type_scat_source
C C 0.0033 0.0016 'International Tables Vol C Tables 4.2.6.8 and 6.1.1.4'
H H 0.0000 0.0000 'International Tables Vol C Tables 4.2.6.8 and 6.1.1.4'
N N 0.0061 0.0033 'International Tables Vol C Tables 4.2.6.8 and 6.1.1.4'
O O 0.0106 0.0060 'International Tables Vol C Tables 4.2.6.8 and 6.1.1.4'
Ru Ru -1.2594 0.8363 'International Tables Vol C Tables 4.2.6.8 and 6.1.1.4'
Cl Cl 0.1484 0.1585 'International Tables Vol C Tables 4.2.6.8 and 6.1.1.4'

loop_
_geom_angle_atom_site_label_1
_geom_angle_atom_site_label_2
_geom_angle_atom_site_label_3
_geom_angle
_geom_angle_site_symmetry_1
_geom_angle_site_symmetry_3
N4 Ru1 N2 178.78(9) . .
N4 Ru1 Cl4 89.22(7) . .
N2 Ru1 Cl4 89.60(7) . .
N4 Ru1 Cl3 90.64(8) . .
N2 Ru1 Cl3 89.09(8) . .
Cl4 Ru1 Cl3 90.62(4) . .
N4 Ru1 Cl2 89.79(7) . .
N2 Ru1 Cl2 91.40(7) . .
Cl4 Ru1 Cl2 178.12(3) . .
Cl3 Ru1 Cl2 90.99(4) . .
N4 Ru1 Cl1 90.04(8) . .
N2 Ru1 Cl1 90.21(8) . .
Cl4 Ru1 Cl1 88.74(4) . .
Cl3 Ru1 Cl1 179.06(3) . .
Cl2 Ru1 Cl1 89.66(4) . .
N5 Ru2 N5 180.0 . 2_655
N5 Ru2 Cl6 88.71(7) . .
N5 Ru2 Cl6 91.29(7) 2_655 .
N5 Ru2 Cl6 91.29(7) . 2_655
N5 Ru2 Cl6 88.71(7) 2_655 2_655
Cl6 Ru2 Cl6 180.0 . 2_655
N5 Ru2 Cl5 90.24(7) . 2_655
N5 Ru2 Cl5 89.76(7) 2_655 2_655
Cl6 Ru2 Cl5 89.52(3) . 2_655
Cl6 Ru2 Cl5 90.48(3) 2_655 2_655
N5 Ru2 Cl5 89.76(7) . .
N5 Ru2 Cl5 90.24(7) 2_655 .
Cl6 Ru2 Cl5 90.48(3) . .
Cl6 Ru2 Cl5 89.52(3) 2_655 .
Cl5 Ru2 Cl5 180.0 2_655 .
N3 C9 C8 106.7(2) . .
N3 C9 C4 132.0(2) . .
C8 C9 C4 121.4(2) . .
N11 C10 C15 119.3(2) . .
N11 C10 C2 118.0(2) . .
C15 C10 C2 122.7(2) . .
C12 N11 C10 122.4(2) . .
C12 N11 H11 112(2) . .
C10 N11 H11 125(2) . .
N11 C12 C13 120.0(3) . .
N11 C12 H12 120.0 . .
C13 C12 H12 120.0 . .
C12 C13 C14 119.4(3) . .
C12 C13 H13 120.3 . .
C14 C13 H13 120.3 . .
C13 C14 C15 119.7(3) . .
C13 C14 H14 120.1 . .
C15 C14 H14 120.1 . .
C10 C15 C14 119.1(3) . .
C10 C15 H15 120.4 . .
C14 C15 H15 120.4 . .
C5 C4 C9 116.0(3) . .
C5 C4 H4 122.0 . .
C9 C4 H4 122.0 . .
C4 C5 C6 122.3(3) . .
C4 C5 H5 118.9 . .
C6 C5 H5 118.9 . .
C7 C6 C5 121.8(3) . .
C7 C6 H6 119.1 . .
C5 C6 H6 119.1 . .
C6 C7 C8 116.0(3) . .
C6 C7 H7 122.0 . .
C8 C7 H7 122.0 . .
C9 C8 N1 106.6(2) . .
C9 C8 C7 122.5(2) . .
N1 C8 C7 130.9(3) . .
N1 C2 N3 109.1(2) . .
N1 C2 C10 125.8(2) . .
N3 C2 C10 125.1(2) . .
C21 N2 Ru1 176.4(2) . .
C41 N4 Ru1 179.5(3) . .
C51 N5 Ru2 177.4(2) . .
C2 N1 C8 108.8(2) . .
C2 N1 H1 126.4(18) . .
C8 N1 H1 124.8(18) . .
C2 N3 C9 108.9(2) . .
C2 N3 H3 125(2) . .
C9 N3 H3 126(2) . .
N2 C21 C22 179.1(3) . .
N4 C41 C42 179.1(3) . .
C21 C22 H22A 109.5 . .
C21 C22 H22B 109.5 . .
H22A C22 H22B 109.5 . .
C21 C22 H22C 109.5 . .
H22A C22 H22C 109.5 . .
H22B C22 H22C 109.5 . .
C41 C42 H42A 109.5 . .
C41 C42 H42B 109.5 . .
H42A C42 H42B 109.5 . .
C41 C42 H42C 109.5 . .
H42A C42 H42C 109.5 . .
H42B C42 H42C 109.5 . .
N5 C51 C52 179.2(3) . .
C51 C52 H52A 109.5 . .
C51 C52 H52B 109.5 . .
H52A C52 H52B 109.5 . .
C51 C52 H52C 109.5 . .
H52A C52 H52C 109.5 . .
H52B C52 H52C 109.5 . .

loop_
_geom_bond_atom_site_label_1
_geom_bond_atom_site_label_2
_geom_bond_distance
_geom_bond_site_symmetry_2
Ru1 N4 2.023(2) .
Ru1 N2 2.023(2) .
Ru1 Cl4 2.3328(9) .
Ru1 Cl3 2.3356(11) .
Ru1 Cl2 2.3597(10) .
Ru1 Cl1 2.3628(11) .
Ru2 N5 2.023(2) .
Ru2 N5 2.023(2) 2_655
Ru2 Cl6 2.3422(16) .
Ru2 Cl6 2.3422(16) 2_655
Ru2 Cl5 2.3571(14) 2_655
Ru2 Cl5 2.3571(14) .
C9 N3 1.379(3) .
C9 C8 1.382(4) .
C9 C4 1.396(4) .
C10 N11 1.341(3) .
C10 C15 1.374(3) .
C10 C2 1.463(3) .
N11 C12 1.324(3) .
N11 H11 0.86(4) .
C12 C13 1.366(4) .
C12 H12 0.9300 .
C13 C14 1.368(4) .
C13 H13 0.9300 .
C14 C15 1.379(4) .
C14 H14 0.9300 .
C15 H15 0.9300 .
C4 C5 1.372(4) .
C4 H4 0.9300 .
C5 C6 1.401(4) .
C5 H5 0.9300 .
C6 C7 1.371(4) .
C6 H6 0.9300 .
C7 C8 1.390(4) .
C7 H7 0.9300 .
C8 N1 1.383(3) .
C2 N1 1.333(3) .
C2 N3 1.334(3) .
N2 C21 1.131(3) .
N4 C41 1.123(4) .
N5 C51 1.131(3) .
N1 H1 0.87(3) .
N3 H3 0.889(17) .
C21 C22 1.454(4) .
C41 C42 1.452(4) .
C22 H22A 0.9600 .
C22 H22B 0.9600 .
C22 H22C 0.9600 .
C42 H42A 0.9600 .
C42 H42B 0.9600 .
C42 H42C 0.9600 .
C51 C52 1.452(4) .
C52 H52A 0.9600 .
C52 H52B 0.9600 .
C52 H52C 0.9600 .

loop_
_geom_hbond_atom_site_label_D
_geom_hbond_atom_site_label_H
_geom_hbond_atom_site_label_A
_geom_hbond_distance_DH
_geom_hbond_distance_HA
_geom_hbond_distance_DA
_geom_hbond_angle_DHA
_geom_hbond_site_symmetry_A
_geom_hbond_publ_flag
N1 H1 Cl0 0.87(3) 2.29(3) 3.146(3) 169(2) 1_655 y
N3 H3 Cl0 0.889(17) 2.347(18) 3.230(3) 172(3) . y
N11 H11 Cl0 0.86(4) 2.28(4) 3.143(3) 177(3) 1_655 y

loop_
_geom_torsion_atom_site_label_1
_geom_torsion_atom_site_label_2
_geom_torsion_atom_site_label_3
_geom_torsion_atom_site_label_4
_geom_torsion
_geom_torsion_site_symmetry_1
C15 C10 N11 C12 1.2(4) .
C2 C10 N11 C12 -177.6(2) .
C10 N11 C12 C13 -1.0(4) .
N11 C12 C13 C14 0.1(5) .
C12 C13 C14 C15 0.5(5) .
N11 C10 C15 C14 -0.6(4) .
C2 C10 C15 C14 178.2(3) .
C13 C14 C15 C10 -0.2(5) .
N3 C9 C4 C5 179.2(3) .
C8 C9 C4 C5 -1.0(4) .
C9 C4 C5 C6 0.6(4) .
C4 C5 C6 C7 0.1(5) .
C5 C6 C7 C8 -0.5(4) .
N3 C9 C8 N1 -0.4(3) .
C4 C9 C8 N1 179.7(2) .
N3 C9 C8 C7 -179.5(2) .
C4 C9 C8 C7 0.7(4) .
C6 C7 C8 C9 0.1(4) .
C6 C7 C8 N1 -178.7(3) .
N11 C10 C2 N1 -0.6(4) .
C15 C10 C2 N1 -179.5(2) .
N11 C10 C2 N3 178.3(2) .
C15 C10 C2 N3 -0.5(4) .
N4 Ru1 N2 C21 -28(7) .
Cl4 Ru1 N2 C21 -15(4) .
Cl3 Ru1 N2 C21 -105(4) .
Cl2 Ru1 N2 C21 164(4) .
Cl1 Ru1 N2 C21 74(4) .
N2 Ru1 N4 C41 -63(32) .
Cl4 Ru1 N4 C41 -76(31) .
Cl3 Ru1 N4 C41 15(31) .
Cl2 Ru1 N4 C41 105(31) .
Cl1 Ru1 N4 C41 -165(100) .
N5 Ru2 N5 C51 -86(11) 2_655
Cl6 Ru2 N5 C51 -63(5) .
Cl6 Ru2 N5 C51 117(5) 2_655
Cl5 Ru2 N5 C51 -153(5) 2_655
Cl5 Ru2 N5 C51 27(5) .
N3 C2 N1 C8 0.4(3) .
C10 C2 N1 C8 179.5(2) .
C9 C8 N1 C2 0.0(3) .
C7 C8 N1 C2 179.0(3) .
N1 C2 N3 C9 -0.7(3) .
C10 C2 N3 C9 -179.8(2) .
C8 C9 N3 C2 0.7(3) .
C4 C9 N3 C2 -179.5(3) .
Ru1 N2 C21 C22 -48(26) .
Ru1 N4 C41 C42 -44(50) .
Ru2 N5 C51 C52 -57(31) .
